data_7244437
loop_
_publ_author_name
'Priola, Emanuele'
'Curetti, Nadia'
'Marabello, Domenica'
'Andreo, Jacopo'
'Giordana, Alessia'
'Andreo, Luca'
'Benna, Piera'
'Freire, Paulo Tarso Cavalcante'
'Benzi, Paola'
'Operti, Lorenza'
'Diana, Eliano'

_publ_section_title
;
 Crystal engineering of aurophilic supramolecular architectures and
 coordination polymers based on butterfly-like copper--dicyanoaurate
 complexes: vapochromism, P--T behaviour and multi-metallic cocrystal
 formation
;
_journal_issue 12
_journal_name_full CrystEngComm
_journal_page_first 2336
_journal_page_last 2348
_journal_paper_doi 10.1039/D1CE00964H
_journal_volume 24
_journal_year 2022
_chemical_formula_moiety 'C24 H16 Au2 Cu N8'
_chemical_formula_sum 'C24 H16 Au2 Cu N8'
_chemical_formula_weight 873.93
_space_group_crystal_system triclinic
_space_group_IT_number 2
_space_group_name_Hall '-P 1'
_space_group_name_H-M_alt 'P -1'
_symmetry_Int_Tables_number 2
_atom_sites_solution_primary heavy
_audit_creation_date 2021-10-09
_audit_creation_method
;
Olex2 1.2
(compiled 2018.05.29 svn.r3508 for OlexSys, GUI svn.r5506)
;
_audit_update_record
;
2021-10-09 deposited with the CCDC.	2022-02-17 downloaded from the CCDC.
;
_cell_angle_alpha 98.816(2)
_cell_angle_beta 106.224(2)
_cell_angle_gamma 101.3440(19)
_cell_formula_units_Z 2
_cell_length_a 9.9844(3)
_cell_length_b 11.0973(2)
_cell_length_c 12.3341(3)
_cell_measurement_reflns_used 10228
_cell_measurement_temperature 298.00
_cell_measurement_theta_max 29.2700
_cell_measurement_theta_min 3.8780
_cell_volume 1254.70(6)
_computing_cell_refinement 'CrysAlisPro 1.171.41.93a (Rigaku OD, 2020)'
_computing_data_collection 'CrysAlisPro 1.171.41.93a (Rigaku OD, 2020)'
_computing_data_reduction 'CrysAlisPro 1.171.41.93a (Rigaku OD, 2020)'
_computing_molecular_graphics 'Olex2 (Dolomanov et al., 2009)'
_computing_publication_material 'Olex2 (Dolomanov et al., 2009)'
_computing_structure_refinement 'olex2.refine (Bourhis et al., 2015)'
_computing_structure_solution 'ShelXS (Sheldrick, 2008)'
_diffrn_ambient_temperature 298.00
_diffrn_detector 'CCD plate'
_diffrn_detector_area_resol_mean 10.2890
_diffrn_detector_type Ruby
_diffrn_measured_fraction_theta_full 0.9984
_diffrn_measured_fraction_theta_max 0.9984
_diffrn_measurement_details
;
List of Runs (angles in degrees, time in seconds):

  # Type    Start    End  Width  t~exp~   \w     \q     \k     \f   Frames
#--------------------------------------------------------------------------
  1  \w    -43.00  51.00   1.00   45.00    --   18.66 -70.00 172.03   94
  2  \w    -12.00  94.00   1.00   45.00    --   18.66  70.00  28.81  106
  3  \w    -53.00  50.00   1.00   45.00    --   18.66 -65.00  -0.25  103
  4  \w    -56.00  50.00   1.00   45.00    --   18.66 -66.00 -86.70  106
  5  \w     -1.00  89.00   1.00   45.00    --   18.66  66.00-133.18   90
  6  \w     -2.00  66.00   1.00   45.00    --   18.66  37.00   0.00   68
  7  \w     11.00  91.00   1.00   45.00    --   18.66  66.00 124.27   80
  8  \w    -48.00  45.00   1.00   45.00    --  -18.73  57.00  90.00   93
;
_diffrn_measurement_device 'four-circle diffractometer'
_diffrn_measurement_device_type 'Xcalibur, Ruby, Gemini ultra'
_diffrn_measurement_method '\w scans'
_diffrn_orient_matrix_type 'CrysAlisPro convention (1999,Acta A55,543-557)'
_diffrn_orient_matrix_UB_11 -0.0240114000
_diffrn_orient_matrix_UB_12 0.0138899000
_diffrn_orient_matrix_UB_13 0.0483493000
_diffrn_orient_matrix_UB_21 -0.0650970000
_diffrn_orient_matrix_UB_22 0.0071389000
_diffrn_orient_matrix_UB_23 -0.0370744000
_diffrn_orient_matrix_UB_31 -0.0321326000
_diffrn_orient_matrix_UB_32 -0.0649958000
_diffrn_orient_matrix_UB_33 -0.0077091000
_diffrn_radiation_monochromator graphite
_diffrn_radiation_probe x-ray
_diffrn_radiation_type 'Mo K\a'
_diffrn_radiation_wavelength 0.71073
_diffrn_reflns_av_R_equivalents 0.0355
_diffrn_reflns_av_unetI/netI 0.0305
_diffrn_reflns_limit_h_max 14
_diffrn_reflns_limit_h_min -14
_diffrn_reflns_limit_k_max 15
_diffrn_reflns_limit_k_min -15
_diffrn_reflns_limit_l_max 17
_diffrn_reflns_limit_l_min -17
_diffrn_reflns_number 25989
_diffrn_reflns_theta_full 30.0335
_diffrn_reflns_theta_max 30.03
_diffrn_reflns_theta_min 3.26
_diffrn_source 'fine-focus sealed X-ray tube'
_diffrn_source_type 'Enhance (Mo) X-ray Source'
_exptl_absorpt_coefficient_mu 12.533
_exptl_absorpt_correction_T_max 1.00000
_exptl_absorpt_correction_T_min 0.16964
_exptl_absorpt_correction_type multi-scan
_exptl_absorpt_process_details
;
CrysAlisPro 1.171.41.93a (Rigaku Oxford Diffraction, 2020)
Empirical absorption correction using spherical harmonics,
implemented in SCALE3 ABSPACK scaling algorithm.
;
_exptl_crystal_colour blue
_exptl_crystal_colour_primary blue
_exptl_crystal_density_diffrn 2.3131
_exptl_crystal_description prism
_exptl_crystal_F_000 800.1593
_exptl_crystal_recrystallization_method 'Re-crystallisation from solvent: Ethanol'
_exptl_crystal_size_max 0.14
_exptl_crystal_size_mid 0.12
_exptl_crystal_size_min 0.1
_refine_diff_density_max 1.5715
_refine_diff_density_min -0.7961
_refine_diff_density_rms 0.1640
_refine_ls_d_res_high 0.7100
_refine_ls_d_res_low 6.2461
_refine_ls_goodness_of_fit_ref 1.0278
_refine_ls_hydrogen_treatment constr
_refine_ls_matrix_type full
_refine_ls_number_constraints 32
_refine_ls_number_parameters 319
_refine_ls_number_reflns 7313
_refine_ls_number_restraints 0
_refine_ls_restrained_S_all 1.0278
_refine_ls_R_factor_all 0.0445
_refine_ls_R_factor_gt 0.0278
_refine_ls_shift/su_max 0.0000
_refine_ls_shift/su_mean 0.0000
_refine_ls_structure_factor_coef Fsqd
_refine_ls_weighting_details 'w=1/[\s^2^(Fo^2^)+(0.0277P)^2^] where P=(Fo^2^+2Fc^2^)/3'
_refine_ls_weighting_scheme calc
_refine_ls_wR_factor_gt 0.0590
_refine_ls_wR_factor_ref 0.0658
_reflns_Friedel_coverage 0.0
_reflns_limit_h_max 13
_reflns_limit_h_min -14
_reflns_limit_k_max 15
_reflns_limit_k_min -15
_reflns_limit_l_max 17
_reflns_limit_l_min 0
_reflns_number_gt 5587
_reflns_number_total 7313
_reflns_threshold_expression I>=2u(I)
_cod_data_source_file d1ce00964h2.cif
_cod_data_source_block compound1
_cod_depositor_comments 'Adding full bibliography for 7244437--7244451.cif.'
_cod_original_cell_volume 1254.69(6)
_cod_database_code 7244437
_chemical_oxdiff_formula 'C11 H10 N O'
_reflns_odcompleteness_completeness 99.84
_reflns_odcompleteness_iscentric 1
_reflns_odcompleteness_theta 29.97
_olex2_refinement_description
;
1. Fixed Uiso
 At 1.2 times of:
  All C(H) groups
2.a Aromatic/amide H refined with riding coordinates:
 C5(H5), C6(H6), C7(H7), C8(H8), C24(H24), C23(H23), C22(H22), C21(H21),
 C15(H15), C16(H16), C17(H17), C18(H18), C14(H14), C13(H13), C12(H12), C11(H11)
;
_olex2_submission_special_instructions 'No special instructions were received'
_oxdiff_exptl_absorpt_empirical_details
;
Empirical correction (ABSPACK) includes:
- Absorption correction using spherical harmonics
- Frame scaling
;
_oxdiff_exptl_absorpt_empirical_full_max 5.258
_oxdiff_exptl_absorpt_empirical_full_min 0.669

loop_
_space_group_symop_id
_space_group_symop_operation_xyz
1 x,y,z
2 -x,-y,-z

loop_
_atom_site_label
_atom_site_type_symbol
_atom_site_fract_x
_atom_site_fract_y
_atom_site_fract_z
_atom_site_U_iso_or_equiv
_atom_site_adp_type
_atom_site_occupancy
_atom_site_site_symmetry_order
_atom_site_refinement_flags_posn
_atom_site_refinement_flags_adp
_atom_site_refinement_flags_occupancy
Au2 Au 0.5 0.5 0.5 0.06006(7) Uani 1.000000 2 S T P
Au1 Au 0.842508(16) 0.550385(14) 0.517908(13) 0.05336(6) Uani 1.000000 1 . . .
Au3 Au 0.5 0.0 0.0 0.06459(8) Uani 1.000000 2 S T P
Cu1 Cu 0.74605(4) 0.77504(4) 0.18357(4) 0.04652(11) Uani 1.000000 1 . . .
N5 N 0.7472(3) 0.7597(3) 0.0171(3) 0.0486(7) Uani 1.000000 1 . . .
N8 N 0.7246(3) 0.9449(3) 0.2742(3) 0.0492(7) Uani 1.000000 1 . . .
N7 N 0.9527(3) 0.8680(3) 0.2612(3) 0.0514(7) Uani 1.000000 1 . . .
N1 N 0.7659(3) 0.6586(3) 0.2959(3) 0.0573(8) Uani 1.000000 1 . . .
C1 C 0.7921(4) 0.6124(3) 0.3723(3) 0.0494(8) Uani 1.000000 1 . . .
N6 N 0.5403(3) 0.6896(3) 0.1011(3) 0.0494(7) Uani 1.000000 1 . . .
C10 C 0.4995(4) 0.6691(3) -0.0148(3) 0.0488(9) Uani 1.000000 1 . . .
C9 C 0.6171(4) 0.7079(3) -0.0627(3) 0.0489(9) Uani 1.000000 1 . . .
C3 C 0.4974(4) 0.6695(5) 0.4672(4) 0.0622(11) Uani 1.000000 1 . . .
C2 C 0.8992(4) 0.5028(4) 0.6692(4) 0.0574(10) Uani 1.000000 1 . . .
C5 C 0.8598(5) 0.7980(4) -0.0189(4) 0.0641(11) Uani 1.000000 1 . . .
N2 N 0.9338(4) 0.4803(4) 0.7575(4) 0.0780(11) Uani 1.000000 1 . . .
C14 C 0.4441(4) 0.6543(4) 0.1526(4) 0.0624(11) Uani 1.000000 1 . . .
C13 C 0.2997(5) 0.5995(4) 0.0902(5) 0.0723(13) Uani 1.000000 1 . . .
C11 C 0.3556(4) 0.6155(4) -0.0805(4) 0.0648(12) Uani 1.000000 1 . . .
C8 C 0.5999(5) 0.6907(4) -0.1806(4) 0.0709(12) Uani 1.000000 1 . . .
C12 C 0.2571(5) 0.5810(4) -0.0258(5) 0.0757(14) Uani 1.000000 1 . . .
C20 C 0.8512(4) 1.0303(3) 0.3258(3) 0.0557(10) Uani 1.000000 1 . . .
C19 C 0.9798(4) 0.9833(4) 0.3259(3) 0.0556(10) Uani 1.000000 1 . . .
C24 C 0.6032(5) 0.9788(4) 0.2749(4) 0.0605(10) Uani 1.000000 1 . . .
N3 N 0.4961(4) 0.7654(4) 0.4483(4) 0.0801(11) Uani 1.000000 1 . . .
C15 C 1.0618(4) 0.8161(4) 0.2614(4) 0.0703(12) Uani 1.000000 1 . . .
C23 C 0.6020(6) 1.0967(4) 0.3268(5) 0.0786(14) Uani 1.000000 1 . . .
C6 C 0.8492(6) 0.7816(5) -0.1341(4) 0.0821(14) Uani 1.000000 1 . . .
C16 C 1.2026(5) 0.8761(5) 0.3257(5) 0.0812(14) Uani 1.000000 1 . . .
C18 C 1.1205(5) 1.0485(5) 0.3913(4) 0.0764(14) Uani 1.000000 1 . . .
C7 C 0.7177(6) 0.7271(5) -0.2146(4) 0.0853(15) Uani 1.000000 1 . . .
C21 C 0.8571(6) 1.1518(4) 0.3781(5) 0.0847(15) Uani 1.000000 1 . . .
C17 C 1.2307(5) 0.9940(6) 0.3906(5) 0.0858(16) Uani 1.000000 1 . . .
C22 C 0.7309(7) 1.1840(5) 0.3790(5) 0.0981(19) Uani 1.000000 1 . . .
C4 C 0.3084(6) -0.0601(5) 0.0153(5) 0.0897(16) Uani 1.000000 1 . . .
N4 N 0.2001(7) -0.0940(6) 0.0264(7) 0.152(3) Uani 1.000000 1 . . .
H5 H 0.9490(5) 0.8373(4) 0.0364(4) 0.0769(13) Uiso 1.000000 1 R . .
H6 H 0.9300(6) 0.8072(5) -0.1565(4) 0.0986(17) Uiso 1.000000 1 R . .
H7 H 0.7081(6) 0.7146(5) -0.2930(4) 0.1023(18) Uiso 1.000000 1 R . .
H8 H 0.5095(5) 0.6550(4) -0.2353(4) 0.0850(15) Uiso 1.000000 1 R . .
H24 H 0.5156(5) 0.9193(4) 0.2385(4) 0.0725(12) Uiso 1.000000 1 R . .
H23 H 0.5158(6) 1.1168(4) 0.3265(5) 0.0943(16) Uiso 1.000000 1 R . .
H22 H 0.7334(7) 1.2648(5) 0.4149(5) 0.118(2) Uiso 1.000000 1 R . .
H21 H 0.9453(6) 1.2110(4) 0.4124(5) 0.1017(18) Uiso 1.000000 1 R . .
H15 H 1.0421(4) 0.7355(4) 0.2162(4) 0.0843(14) Uiso 1.000000 1 R . .
H16 H 1.2766(5) 0.8368(5) 0.3246(5) 0.0974(17) Uiso 1.000000 1 R . .
H17 H 1.3249(5) 1.0373(6) 0.4343(5) 0.1030(19) Uiso 1.000000 1 R . .
H18 H 1.1390(5) 1.1293(5) 0.4355(4) 0.0917(16) Uiso 1.000000 1 R . .
H14 H 0.4739(4) 0.6666(4) 0.2328(4) 0.0749(13) Uiso 1.000000 1 R . .
H13 H 0.2336(5) 0.5759(4) 0.1281(5) 0.0868(15) Uiso 1.000000 1 R . .
H12 H 0.1608(5) 0.5448(4) -0.0688(5) 0.0909(17) Uiso 1.000000 1 R . .
H11 H 0.3268(4) 0.6033(4) -0.1607(4) 0.0778(14) Uiso 1.000000 1 R . .

loop_
_atom_site_aniso_label
_atom_site_aniso_U_11
_atom_site_aniso_U_22
_atom_site_aniso_U_33
_atom_site_aniso_U_12
_atom_site_aniso_U_13
_atom_site_aniso_U_23
Au2 0.04615(12) 0.07449(15) 0.05149(13) 0.01338(10) 0.01159(9) 0.00034(11)
Au1 0.05044(9) 0.05350(10) 0.05191(9) 0.00959(7) 0.01136(7) 0.01324(7)
Au3 0.05995(14) 0.06157(14) 0.07396(16) 0.02043(11) 0.01900(12) 0.01790(12)
Cu1 0.0382(2) 0.0499(2) 0.0408(2) 0.00471(18) 0.00502(17) 0.00163(18)
N5 0.0491(17) 0.0481(16) 0.0462(17) 0.0137(14) 0.0140(14) 0.0040(13)
N8 0.0519(17) 0.0463(16) 0.0454(17) 0.0090(14) 0.0128(14) 0.0085(13)
N7 0.0419(16) 0.0535(17) 0.0500(18) 0.0063(14) 0.0069(13) 0.0080(14)
N1 0.0492(18) 0.0607(19) 0.056(2) 0.0084(15) 0.0118(15) 0.0104(16)
C1 0.0433(19) 0.054(2) 0.048(2) 0.0103(16) 0.0121(16) 0.0109(18)
N6 0.0427(16) 0.0507(17) 0.0481(17) 0.0087(13) 0.0084(13) 0.0069(14)
C10 0.051(2) 0.0403(18) 0.046(2) 0.0135(16) 0.0052(16) -0.0001(15)
C9 0.054(2) 0.0430(18) 0.045(2) 0.0176(16) 0.0086(16) 0.0022(15)
C3 0.050(2) 0.076(3) 0.057(2) 0.018(2) 0.0150(18) 0.003(2)
C2 0.055(2) 0.061(2) 0.056(2) 0.0164(19) 0.0163(19) 0.016(2)
C5 0.058(2) 0.076(3) 0.058(2) 0.013(2) 0.023(2) 0.009(2)
N2 0.073(3) 0.095(3) 0.065(2) 0.022(2) 0.016(2) 0.026(2)
C14 0.057(2) 0.068(3) 0.059(3) 0.007(2) 0.020(2) 0.013(2)
C13 0.054(2) 0.064(3) 0.094(4) 0.006(2) 0.025(2) 0.012(2)
C11 0.054(2) 0.062(2) 0.056(2) 0.009(2) -0.0043(19) -0.005(2)
C8 0.081(3) 0.074(3) 0.044(2) 0.021(2) 0.006(2) -0.000(2)
C12 0.044(2) 0.068(3) 0.092(4) 0.005(2) -0.000(2) 0.001(3)
C20 0.067(2) 0.045(2) 0.049(2) 0.0043(18) 0.0177(19) 0.0055(17)
C19 0.048(2) 0.060(2) 0.048(2) -0.0038(18) 0.0104(17) 0.0136(18)
C24 0.062(2) 0.057(2) 0.063(3) 0.015(2) 0.023(2) 0.010(2)
N3 0.076(3) 0.082(3) 0.076(3) 0.024(2) 0.018(2) 0.006(2)
C15 0.052(2) 0.074(3) 0.082(3) 0.019(2) 0.012(2) 0.023(2)
C23 0.084(3) 0.069(3) 0.094(4) 0.032(3) 0.038(3) 0.015(3)
C6 0.090(4) 0.102(4) 0.067(3) 0.027(3) 0.042(3) 0.020(3)
C16 0.050(2) 0.115(4) 0.085(3) 0.025(3) 0.017(2) 0.045(3)
C18 0.061(3) 0.082(3) 0.060(3) -0.014(2) 0.007(2) 0.002(2)
C7 0.107(4) 0.103(4) 0.049(3) 0.030(3) 0.033(3) 0.009(3)
C21 0.085(4) 0.056(3) 0.094(4) -0.005(2) 0.028(3) -0.008(2)
C17 0.049(3) 0.108(4) 0.075(3) -0.015(3) 0.003(2) 0.023(3)
C22 0.125(5) 0.055(3) 0.119(5) 0.019(3) 0.062(4) -0.001(3)
C4 0.067(3) 0.081(3) 0.128(5) 0.024(3) 0.035(3) 0.030(3)
N4 0.088(4) 0.134(5) 0.247(8) 0.017(4) 0.081(5) 0.042(5)

loop_
_atom_type_symbol
_atom_type_scat_dispersion_real
_atom_type_scat_dispersion_imag
_atom_type_scat_Cromer_Mann_a1
_atom_type_scat_Cromer_Mann_a2
_atom_type_scat_Cromer_Mann_a3
_atom_type_scat_Cromer_Mann_a4
_atom_type_scat_Cromer_Mann_b1
_atom_type_scat_Cromer_Mann_b2
_atom_type_scat_Cromer_Mann_b3
_atom_type_scat_Cromer_Mann_b4
_atom_type_scat_Cromer_Mann_c
_atom_type_scat_source
_atom_type_scat_dispersion_source
H 0.00000 0.00000 0.49300 0.32291 0.14019 0.04081 10.51090 26.12570 3.14236 57.79970 0.0030380000826 'International Tables Volume C Table 6.1.1.4 (pp. 500-502)' 'Henke, Gullikson and Davis, At. Data and Nucl. Data Tables, 1993, 54, 2'
C 0.00347 0.00161 2.31000 1.02000 1.58860 0.86500 20.84390 10.20750 0.56870 51.65120 0.215599998832 'International Tables Volume C Table 6.1.1.4 (pp. 500-502)' 'Henke, Gullikson and Davis, At. Data and Nucl. Data Tables, 1993, 54, 2'
Au -1.84508 8.87037 16.88190 18.59130 25.55820 5.86000 0.46110 8.62160 1.48260 36.39560 12.0657997131 'International Tables Volume C Table 6.1.1.4 (pp. 500-502)' 'Henke, Gullikson and Davis, At. Data and Nucl. Data Tables, 1993, 54, 2'
Cu 0.34125 1.28947 13.33800 7.16760 5.61580 1.67350 3.58280 0.24700 11.39660 64.81260 1.19099998474 'International Tables Volume C Table 6.1.1.4 (pp. 500-502)' 'Henke, Gullikson and Davis, At. Data and Nucl. Data Tables, 1993, 54, 2'
N 0.00653 0.00323 12.21260 3.13220 2.01250 1.16630 0.00570 9.89330 28.99750 0.58260 -11.5290002823 'International Tables Volume C Table 6.1.1.4 (pp. 500-502)' 'Henke, Gullikson and Davis, At. Data and Nucl. Data Tables, 1993, 54, 2'

loop_
_geom_angle_atom_site_label_1
_geom_angle_atom_site_label_2
_geom_angle_atom_site_label_3
_geom_angle
_geom_angle_site_symmetry_1
_geom_angle_site_symmetry_3
_geom_angle_publ_flag
C3 Au2 C3 180.0 2_666 . ?
C2 Au1 C1 175.49(15) . . ?
C4 Au3 C4 180.0 2_655 . ?
N8 Cu1 N5 119.60(12) . . ?
N7 Cu1 N5 97.33(13) . . ?
N7 Cu1 N8 78.96(12) . . ?
N1 Cu1 N5 133.98(13) . . ?
N1 Cu1 N8 106.41(13) . . ?
N1 Cu1 N7 89.94(13) . . ?
N6 Cu1 N5 80.59(12) . . ?
N6 Cu1 N8 99.96(12) . . ?
N6 Cu1 N7 176.84(14) . . ?
N6 Cu1 N1 93.21(13) . . ?
C9 N5 Cu1 114.0(2) . . ?
C5 N5 Cu1 127.4(3) . . ?
C5 N5 C9 118.6(3) . . ?
C20 N8 Cu1 112.7(3) . . ?
C24 N8 Cu1 128.1(3) . . ?
C24 N8 C20 118.8(3) . . ?
C19 N7 Cu1 117.3(3) . . ?
C15 N7 Cu1 123.3(3) . . ?
C15 N7 C19 119.0(3) . . ?
C1 N1 Cu1 167.8(3) . . ?
N1 C1 Au1 173.6(3) . . ?
C10 N6 Cu1 115.9(3) . . ?
C14 N6 Cu1 124.5(3) . . ?
C14 N6 C10 119.6(3) . . ?
C9 C10 N6 114.8(3) . . ?
C11 C10 N6 120.3(4) . . ?
C11 C10 C9 124.9(4) . . ?
C10 C9 N5 114.6(3) . . ?
C8 C9 N5 121.0(4) . . ?
C8 C9 C10 124.4(4) . . ?
N3 C3 Au2 179.7(4) . . ?
N2 C2 Au1 177.4(4) . . ?
C6 C5 N5 122.8(4) . . ?
C13 C14 N6 121.9(4) . . ?
C12 C13 C14 119.0(5) . . ?
C12 C11 C10 119.3(4) . . ?
C7 C8 C9 119.1(4) . . ?
C11 C12 C13 119.9(4) . . ?
C19 C20 N8 115.2(3) . . ?
C21 C20 N8 120.9(4) . . ?
C21 C20 C19 123.9(4) . . ?
C20 C19 N7 115.1(3) . . ?
C18 C19 N7 120.3(4) . . ?
C18 C19 C20 124.5(4) . . ?
C23 C24 N8 123.1(4) . . ?
C16 C15 N7 122.9(4) . . ?
C22 C23 C24 118.2(5) . . ?
C7 C6 C5 118.4(5) . . ?
C17 C16 C15 118.2(5) . . ?
C17 C18 C19 120.0(4) . . ?
C6 C7 C8 120.1(4) . . ?
C22 C21 C20 119.3(4) . . ?
C18 C17 C16 119.6(4) . . ?
C21 C22 C23 119.7(5) . . ?
N4 C4 Au3 178.6(7) . . ?

loop_
_geom_bond_atom_site_label_1
_geom_bond_atom_site_label_2
_geom_bond_distance
_geom_bond_site_symmetry_2
_geom_bond_publ_flag
Au2 C3 1.987(6) . ?
Au2 C3 1.987(6) 2_666 ?
Au1 C1 1.991(4) . ?
Au1 C2 1.978(5) . ?
Au3 C4 1.969(6) . ?
Au3 C4 1.969(6) 2_655 ?
Cu1 N5 2.038(3) . ?
Cu1 N8 2.120(3) . ?
Cu1 N7 1.999(3) . ?
Cu1 N1 2.031(4) . ?
Cu1 N6 1.981(3) . ?
N5 C9 1.344(4) . ?
N5 C5 1.338(5) . ?
N8 C20 1.339(5) . ?
N8 C24 1.340(5) . ?
N7 C19 1.334(5) . ?
N7 C15 1.328(5) . ?
N1 C1 1.132(5) . ?
N6 C10 1.341(5) . ?
N6 C14 1.323(5) . ?
C10 C9 1.477(5) . ?
C10 C11 1.393(5) . ?
C9 C8 1.393(5) . ?
C3 N3 1.126(6) . ?
C2 N2 1.129(5) . ?
C5 C6 1.377(6) . ?
C14 C13 1.390(6) . ?
C13 C12 1.344(7) . ?
C11 C12 1.367(6) . ?
C8 C7 1.365(7) . ?
C20 C19 1.478(6) . ?
C20 C21 1.385(6) . ?
C19 C18 1.391(5) . ?
C24 C23 1.370(6) . ?
C15 C16 1.377(6) . ?
C23 C22 1.365(7) . ?
C6 C7 1.360(7) . ?
C16 C17 1.357(7) . ?
C18 C17 1.357(7) . ?
C21 C22 1.378(8) . ?
C4 N4 1.126(7) . ?
